data_4100371
loop_
_publ_author_name
'Ren, Tong'

_journal_name_full 'Journal of the American Chemical Society'
_journal_year 2005
_chemical_formula_sum 'C60 H62 Fe2 N8 Ru2'
_chemical_formula_weight 1209.02
_space_group_IT_number 14
_symmetry_cell_setting monoclinic
_symmetry_space_group_name_Hall '-P 2ybc'
_symmetry_space_group_name_H-M 'P 1 21/c 1'
_cell_angle_alpha 90.00
_cell_angle_beta 94.400(2)
_cell_angle_gamma 90.00
_cell_formula_units_Z 4
_cell_length_a 20.363(2)
_cell_length_b 19.4145(19)
_cell_length_c 13.8696(13)
_cell_measurement_temperature 300(2)
_cell_volume 5466.9(9)
_diffrn_ambient_temperature 300(2)
_exptl_crystal_density_diffrn 1.469
_cod_original_sg_symbol_H-M 'P 21/c'
_cod_database_code 4100371

loop_
_symmetry_equiv_pos_as_xyz
'x, y, z'
'-x, y+1/2, -z+1/2'
'-x, -y, -z'
'x, -y-1/2, z-1/2'

loop_
_atom_site_label
_atom_site_type_symbol
_atom_site_fract_x
_atom_site_fract_y
_atom_site_fract_z
_atom_site_U_iso_or_equiv
_atom_site_adp_type
_atom_site_occupancy
_atom_site_symmetry_multiplicity
_atom_site_calc_flag
_atom_site_refinement_flags
_atom_site_disorder_assembly
_atom_site_disorder_group
Ru1 Ru 0.20840(4) 0.45402(3) 0.75982(5) 0.0445(2) Uani 1 1 d . . .
Ru2 Ru 0.27480(3) 0.55862(3) 0.76218(5) 0.04248(19) Uani 1 1 d . . .
Fe1 Fe 0.13540(7) 0.16438(6) 0.78565(9) 0.0530(3) Uani 1 1 d . . .
Fe2 Fe 0.41000(7) 0.83653(6) 0.76262(11) 0.0618(4) Uani 1 1 d . . .
N1 N 0.2773(4) 0.4169(3) 0.8605(5) 0.0479(17) Uani 1 1 d . . .
N2 N 0.3165(3) 0.5274(3) 0.8906(4) 0.0408(15) Uani 1 1 d . . .
N3 N 0.1656(4) 0.5065(3) 0.8723(5) 0.0481(17) Uani 1 1 d . . .
N4 N 0.2082(4) 0.6114(3) 0.8312(5) 0.0483(17) Uani 1 1 d . . .
N5 N 0.1454(3) 0.5026(3) 0.6610(5) 0.0430(15) Uani 1 1 d . . .
N6 N 0.2258(3) 0.5809(4) 0.6313(5) 0.0481(17) Uani 1 1 d . . .
N7 N 0.2542(3) 0.4135(3) 0.6519(4) 0.0425(16) Uani 1 1 d . . .
N8 N 0.3371(3) 0.4907(3) 0.6919(4) 0.0416(15) Uani 1 1 d . . .
C1 C 0.1485(4) 0.3756(4) 0.7789(6) 0.049(2) Uani 1 1 d . . .
C2 C 0.1205(4) 0.3229(4) 0.7926(7) 0.050(2) Uani 1 1 d . . .
C3 C 0.3391(5) 0.6332(4) 0.7453(6) 0.054(2) Uani 1 1 d . . .
C4 C 0.3758(5) 0.6802(5) 0.7343(7) 0.057(2) Uani 1 1 d . . .
C11 C 0.3167(4) 0.4598(4) 0.9145(5) 0.0407(18) Uani 1 1 d . . .
C12 C 0.3591(4) 0.4346(4) 1.0012(6) 0.0452(19) Uani 1 1 d . . .
C13 C 0.3314(5) 0.4170(5) 1.0843(7) 0.063(3) Uani 1 1 d . . .
H13A H 0.2860 0.4198 1.0872 0.076 Uiso 1 1 calc R . .
C14 C 0.3707(6) 0.3953(6) 1.1639(8) 0.077(3) Uani 1 1 d . . .
H14A H 0.3514 0.3819 1.2196 0.092 Uiso 1 1 calc R . .
C15 C 0.4363(5) 0.3932(5) 1.1618(7) 0.066(3) Uani 1 1 d . . .
H15A H 0.4627 0.3796 1.2161 0.079 Uiso 1 1 calc R . .
C16 C 0.4637(5) 0.4111(6) 1.0798(8) 0.075(3) Uani 1 1 d . . .
H16A H 0.5092 0.4093 1.0780 0.090 Uiso 1 1 calc R . .
C17 C 0.4257(5) 0.4320(6) 0.9990(7) 0.067(3) Uani 1 1 d . . .
H17A H 0.4454 0.4442 0.9431 0.080 Uiso 1 1 calc R . .
C18 C 0.2888(5) 0.3424(4) 0.8738(7) 0.063(3) Uani 1 1 d . . .
H18A H 0.3232 0.3352 0.9241 0.094 Uiso 1 1 calc R . .
H18B H 0.3016 0.3227 0.8146 0.094 Uiso 1 1 calc R . .
H18C H 0.2491 0.3207 0.8915 0.094 Uiso 1 1 calc R . .
C19 C 0.3455(4) 0.5780(5) 0.9611(6) 0.056(2) Uani 1 1 d . . .
H19A H 0.3633 0.5544 1.0180 0.084 Uiso 1 1 calc R . .
H19B H 0.3120 0.6096 0.9782 0.084 Uiso 1 1 calc R . .
H19C H 0.3799 0.6029 0.9329 0.084 Uiso 1 1 calc R . .
C21 C 0.1685(4) 0.5745(4) 0.8819(6) 0.0437(19) Uani 1 1 d . . .
C22 C 0.1282(5) 0.6101(4) 0.9545(7) 0.053(2) Uani 1 1 d . . .
C23 C 0.1569(6) 0.6371(6) 1.0358(7) 0.076(3) Uani 1 1 d . . .
H23A H 0.2025 0.6358 1.0463 0.091 Uiso 1 1 calc R . .
C24 C 0.1197(9) 0.6675(7) 1.1057(9) 0.106(5) Uani 1 1 d . . .
H24A H 0.1403 0.6853 1.1625 0.127 Uiso 1 1 calc R . .
C25 C 0.0529(9) 0.6703(7) 1.0891(12) 0.107(5) Uani 1 1 d . . .
H25A H 0.0277 0.6907 1.1344 0.128 Uiso 1 1 calc R . .
C26 C 0.0233(6) 0.6438(7) 1.0075(12) 0.101(5) Uani 1 1 d . . .
H26A H -0.0223 0.6451 0.9971 0.122 Uiso 1 1 calc R . .
C27 C 0.0610(5) 0.6141(6) 0.9383(8) 0.077(3) Uani 1 1 d . . .
H27A H 0.0404 0.5971 0.8810 0.093 Uiso 1 1 calc R . .
C28 C 0.1332(6) 0.4678(5) 0.9451(7) 0.075(3) Uani 1 1 d . . .
H28A H 0.1167 0.4992 0.9910 0.113 Uiso 1 1 calc R . .
H28B H 0.1643 0.4370 0.9779 0.113 Uiso 1 1 calc R . .
H28C H 0.0973 0.4419 0.9144 0.113 Uiso 1 1 calc R . .
C29 C 0.2007(5) 0.6866(4) 0.8225(8) 0.073(3) Uani 1 1 d . . .
H29A H 0.1663 0.7017 0.8612 0.110 Uiso 1 1 calc R . .
H29B H 0.1895 0.6986 0.7561 0.110 Uiso 1 1 calc R . .
H29C H 0.2413 0.7086 0.8447 0.110 Uiso 1 1 calc R . .
C31 C 0.1669(4) 0.5538(4) 0.6084(6) 0.0434(19) Uani 1 1 d . . .
C32 C 0.1256(4) 0.5805(4) 0.5209(6) 0.049(2) Uani 1 1 d . . .
C33 C 0.0968(6) 0.6428(5) 0.5230(7) 0.071(3) Uani 1 1 d . . .
H33A H 0.1010 0.6694 0.5790 0.085 Uiso 1 1 calc R . .
C34 C 0.0612(6) 0.6670(6) 0.4421(9) 0.083(3) Uani 1 1 d . . .
H34A H 0.0407 0.7097 0.4448 0.100 Uiso 1 1 calc R . .
C35 C 0.0841(6) 0.5672(6) 0.3567(7) 0.085(4) Uani 1 1 d . . .
H35A H 0.0802 0.5414 0.3001 0.102 Uiso 1 1 calc R . .
C36 C 0.0548(6) 0.6311(6) 0.3593(8) 0.076(3) Uani 1 1 d . . .
H36A H 0.0311 0.6488 0.3050 0.092 Uiso 1 1 calc R . .
C37 C 0.1192(6) 0.5416(5) 0.4377(7) 0.071(3) Uani 1 1 d . . .
H37A H 0.1384 0.4982 0.4362 0.085 Uiso 1 1 calc R . .
C38 C 0.0754(4) 0.4831(5) 0.6480(7) 0.061(2) Uani 1 1 d . . .
H38A H 0.0536 0.5112 0.5984 0.091 Uiso 1 1 calc R . .
H38B H 0.0553 0.4900 0.7076 0.091 Uiso 1 1 calc R . .
H38C H 0.0718 0.4356 0.6296 0.091 Uiso 1 1 calc R . .
C39 C 0.2550(5) 0.6246(6) 0.5590(8) 0.086(4) Uani 1 1 d . . .
H39A H 0.2247 0.6288 0.5027 0.129 Uiso 1 1 calc R . .
H39B H 0.2952 0.6041 0.5411 0.129 Uiso 1 1 calc R . .
H39C H 0.2641 0.6695 0.5860 0.129 Uiso 1 1 calc R . .
C41 C 0.3158(4) 0.4362(4) 0.6428(6) 0.0453(19) Uani 1 1 d . . .
C42 C 0.3567(4) 0.4001(4) 0.5734(6) 0.049(2) Uani 1 1 d . . .
C43 C 0.3722(5) 0.3301(4) 0.5848(7) 0.059(2) Uani 1 1 d . . .
H43A H 0.3574 0.3057 0.6366 0.071 Uiso 1 1 calc R . .
C44 C 0.4095(6) 0.2972(5) 0.5193(8) 0.078(3) Uani 1 1 d . . .
H44A H 0.4192 0.2507 0.5273 0.094 Uiso 1 1 calc R . .
C45 C 0.4320(6) 0.3314(7) 0.4447(9) 0.092(4) Uani 1 1 d . . .
H45A H 0.4574 0.3087 0.4017 0.110 Uiso 1 1 calc R . .
C46 C 0.4176(6) 0.3992(6) 0.4317(7) 0.079(3) Uani 1 1 d . . .
H46A H 0.4334 0.4229 0.3801 0.094 Uiso 1 1 calc R . .
C47 C 0.3792(5) 0.4332(5) 0.4955(7) 0.065(3) Uani 1 1 d . . .
H47A H 0.3686 0.4793 0.4849 0.078 Uiso 1 1 calc R . .
C48 C 0.2201(5) 0.3693(4) 0.5794(6) 0.057(2) Uani 1 1 d . . .
H48A H 0.2503 0.3550 0.5334 0.085 Uiso 1 1 calc R . .
H48B H 0.1843 0.3942 0.5466 0.085 Uiso 1 1 calc R . .
H48C H 0.2033 0.3295 0.6104 0.085 Uiso 1 1 calc R . .
C49 C 0.4089(4) 0.5042(5) 0.7005(7) 0.058(2) Uani 1 1 d . . .
H49A H 0.4310 0.4699 0.6651 0.086 Uiso 1 1 calc R . .
H49B H 0.4250 0.5025 0.7674 0.086 Uiso 1 1 calc R . .
H49C H 0.4174 0.5490 0.6747 0.086 Uiso 1 1 calc R . .
C51 C 0.0932(4) 0.2567(4) 0.8139(6) 0.0464(19) Uani 1 1 d . . .
C52 C 0.1084(5) 0.2193(4) 0.9007(6) 0.052(2) Uani 1 1 d . . .
H52A H 0.1383 0.2348 0.9552 0.063 Uiso 1 1 calc R . .
C53 C 0.0742(5) 0.1568(5) 0.8963(7) 0.063(3) Uani 1 1 d . . .
H53A H 0.0758 0.1212 0.9465 0.075 Uiso 1 1 calc R . .
C54 C 0.0377(5) 0.1541(5) 0.8062(8) 0.071(3) Uani 1 1 d . . .
H54A H 0.0093 0.1159 0.7826 0.085 Uiso 1 1 calc R . .
C55 C 0.0487(5) 0.2154(4) 0.7552(7) 0.059(2) Uani 1 1 d . . .
H55A H 0.0292 0.2273 0.6906 0.070 Uiso 1 1 calc R . .
C56 C 0.2071(7) 0.0899(7) 0.7941(11) 0.103(5) Uani 1 1 d . . .
H56A H 0.2127 0.0541 0.8440 0.123 Uiso 1 1 calc R . .
C57 C 0.1681(8) 0.0843(7) 0.7070(12) 0.107(5) Uani 1 1 d . . .
H57A H 0.1424 0.0440 0.6844 0.129 Uiso 1 1 calc R . .
C58 C 0.1732(7) 0.1479(7) 0.6567(9) 0.089(4) Uani 1 1 d . . .
H58A H 0.1522 0.1592 0.5927 0.107 Uiso 1 1 calc R . .
C59 C 0.2155(6) 0.1899(6) 0.7143(9) 0.079(3) Uani 1 1 d . . .
H59A H 0.2285 0.2368 0.6981 0.095 Uiso 1 1 calc R . .
C60 C 0.2357(6) 0.1550(6) 0.7992(9) 0.080(3) Uani 1 1 d . . .
H60A H 0.2653 0.1729 0.8525 0.097 Uiso 1 1 calc R . .
C61 C 0.4165(4) 0.7379(4) 0.7132(6) 0.049(2) Uani 1 1 d . . .
C62 C 0.4755(5) 0.7589(4) 0.7627(7) 0.060(2) Uani 1 1 d . . .
H62A H 0.4968 0.7366 0.8203 0.072 Uiso 1 1 calc R . .
C63 C 0.4995(5) 0.8173(5) 0.7155(8) 0.067(3) Uani 1 1 d . . .
H63A H 0.5402 0.8423 0.7348 0.080 Uiso 1 1 calc R . .
C64 C 0.4554(6) 0.8329(5) 0.6370(8) 0.081(3) Uani 1 1 d . . .
H64A H 0.4594 0.8712 0.5918 0.097 Uiso 1 1 calc R . .
C65 C 0.4033(5) 0.7851(5) 0.6352(7) 0.067(3) Uani 1 1 d . . .
H65A H 0.3649 0.7841 0.5882 0.080 Uiso 1 1 calc R . .
C66 C 0.3256(12) 0.8905(18) 0.774(2) 0.224(18) Uani 1 1 d . . .
H66A H 0.2876 0.8962 0.7269 0.269 Uiso 1 1 calc R . .
C67 C 0.3807(14) 0.9321(7) 0.7914(16) 0.152(8) Uani 1 1 d . . .
H67A H 0.3904 0.9729 0.7534 0.183 Uiso 1 1 calc R . .
C68 C 0.3371(11) 0.8417(10) 0.846(2) 0.153(10) Uani 1 1 d . . .
H68A H 0.3072 0.8031 0.8550 0.184 Uiso 1 1 calc R . .
C69 C 0.4203(8) 0.9077(9) 0.8686(14) 0.117(5) Uani 1 1 d . . .
H69A H 0.4618 0.9282 0.8951 0.141 Uiso 1 1 calc R . .
C70 C 0.3917(10) 0.8530(8) 0.9020(12) 0.118(5) Uani 1 1 d . . .
H70A H 0.4079 0.8252 0.9578 0.142 Uiso 1 1 calc R . .

loop_
_atom_site_aniso_label
_atom_site_aniso_U_11
_atom_site_aniso_U_22
_atom_site_aniso_U_33
_atom_site_aniso_U_23
_atom_site_aniso_U_13
_atom_site_aniso_U_12
Ru1 0.0540(4) 0.0348(3) 0.0446(4) 0.0011(3) 0.0032(3) -0.0099(3)
Ru2 0.0457(4) 0.0367(3) 0.0459(4) -0.0020(3) 0.0092(3) -0.0083(3)
Fe1 0.0681(9) 0.0372(6) 0.0554(8) 0.0015(5) 0.0150(6) 0.0009(6)
Fe2 0.0622(9) 0.0387(7) 0.0853(10) -0.0035(6) 0.0117(8) -0.0045(6)
N1 0.066(5) 0.035(4) 0.041(4) -0.001(3) -0.010(3) -0.006(3)
N2 0.042(4) 0.050(4) 0.031(3) -0.010(3) 0.002(3) -0.013(3)
N3 0.066(5) 0.034(4) 0.045(4) 0.005(3) 0.013(3) -0.004(3)
N4 0.058(4) 0.036(4) 0.052(4) 0.001(3) 0.012(4) -0.003(3)
N5 0.043(4) 0.043(4) 0.043(4) 0.007(3) 0.004(3) -0.005(3)
N6 0.046(4) 0.053(4) 0.045(4) 0.005(3) 0.005(3) -0.005(3)
N7 0.048(4) 0.043(4) 0.036(3) -0.003(3) 0.000(3) -0.010(3)
N8 0.042(4) 0.043(4) 0.040(4) -0.006(3) 0.007(3) -0.002(3)
C1 0.047(5) 0.050(5) 0.051(5) 0.006(4) 0.006(4) -0.004(4)
C2 0.054(5) 0.032(4) 0.065(6) 0.005(4) 0.015(4) 0.005(4)
C3 0.070(6) 0.042(5) 0.053(5) -0.003(4) 0.014(5) -0.007(4)
C4 0.065(6) 0.046(5) 0.059(6) -0.006(4) 0.007(5) -0.013(5)
C11 0.041(4) 0.050(5) 0.031(4) 0.001(3) 0.003(3) 0.011(4)
C12 0.048(5) 0.050(5) 0.037(4) -0.004(4) 0.005(4) 0.001(4)
C13 0.043(5) 0.087(7) 0.058(6) 0.013(5) -0.001(5) -0.003(5)
C14 0.078(8) 0.087(8) 0.065(7) 0.017(6) 0.008(6) -0.007(6)
C15 0.073(7) 0.068(6) 0.053(6) -0.001(5) -0.017(5) 0.016(5)
C16 0.043(6) 0.115(9) 0.066(7) -0.002(6) -0.001(5) 0.018(6)
C17 0.055(6) 0.100(8) 0.046(5) 0.004(5) 0.013(5) 0.015(6)
C18 0.085(7) 0.030(4) 0.070(6) 0.004(4) -0.013(5) 0.002(4)
C19 0.053(5) 0.059(5) 0.055(5) -0.013(4) -0.005(4) -0.012(4)
C21 0.045(5) 0.044(5) 0.042(4) 0.002(4) 0.002(4) 0.001(4)
C22 0.057(6) 0.039(5) 0.063(6) 0.007(4) 0.014(5) 0.003(4)
C23 0.073(7) 0.088(8) 0.068(7) -0.024(6) 0.019(6) 0.004(6)
C24 0.153(15) 0.094(10) 0.072(8) -0.016(7) 0.026(9) 0.020(9)
C25 0.120(13) 0.092(10) 0.118(12) 0.011(9) 0.069(11) 0.052(9)
C26 0.070(8) 0.111(11) 0.131(12) 0.036(9) 0.055(9) 0.022(8)
C27 0.064(7) 0.090(8) 0.079(7) 0.017(6) 0.015(6) 0.010(6)
C28 0.121(10) 0.048(5) 0.062(6) 0.009(5) 0.034(6) -0.005(6)
C29 0.089(8) 0.037(5) 0.100(8) 0.010(5) 0.041(6) 0.008(5)
C31 0.048(5) 0.042(4) 0.042(4) 0.006(4) 0.010(4) 0.008(4)
C32 0.043(5) 0.052(5) 0.051(5) 0.007(4) 0.002(4) 0.006(4)
C33 0.099(8) 0.054(6) 0.059(6) 0.005(5) 0.004(6) 0.012(6)
C34 0.098(9) 0.066(7) 0.086(8) 0.023(6) 0.004(7) 0.030(6)
C35 0.106(9) 0.093(9) 0.052(6) -0.007(6) -0.024(6) 0.006(7)
C36 0.076(7) 0.096(9) 0.055(6) 0.024(6) -0.008(5) -0.007(7)
C37 0.093(8) 0.065(6) 0.052(6) -0.005(5) -0.008(5) 0.011(6)
C38 0.050(5) 0.061(6) 0.070(6) 0.021(5) -0.004(5) -0.008(4)
C39 0.071(7) 0.116(9) 0.070(7) 0.036(7) 0.002(6) -0.035(7)
C41 0.052(5) 0.042(4) 0.042(4) -0.001(4) 0.000(4) 0.000(4)
C42 0.057(5) 0.051(5) 0.041(5) -0.004(4) 0.007(4) 0.009(4)
C43 0.072(6) 0.044(5) 0.059(6) -0.005(4) -0.004(5) 0.013(5)
C44 0.095(9) 0.057(6) 0.079(8) -0.016(6) -0.013(7) 0.030(6)
C45 0.105(10) 0.103(10) 0.068(8) -0.028(7) 0.018(7) 0.035(8)
C46 0.097(9) 0.091(8) 0.050(6) -0.012(6) 0.021(6) 0.016(7)
C47 0.076(7) 0.060(6) 0.062(6) -0.001(5) 0.019(5) 0.008(5)
C48 0.066(6) 0.051(5) 0.052(5) -0.009(4) -0.004(5) -0.010(4)
C49 0.044(5) 0.057(5) 0.074(6) -0.010(5) 0.014(4) -0.002(4)
C51 0.045(5) 0.038(4) 0.056(5) 0.001(4) 0.004(4) -0.002(4)
C52 0.065(6) 0.046(5) 0.047(5) 0.003(4) 0.013(4) -0.001(4)
C53 0.071(7) 0.049(5) 0.069(6) 0.013(5) 0.016(5) -0.001(5)
C54 0.064(6) 0.049(5) 0.099(8) 0.002(5) 0.004(6) -0.021(5)
C55 0.057(6) 0.048(5) 0.068(6) 0.005(4) -0.009(5) -0.014(4)
C56 0.116(11) 0.087(10) 0.114(11) 0.030(8) 0.062(10) 0.043(8)
C57 0.136(13) 0.070(8) 0.124(12) -0.035(8) 0.054(10) -0.019(8)
C58 0.120(11) 0.085(8) 0.066(7) 0.002(6) 0.030(7) 0.020(8)
C59 0.082(8) 0.066(7) 0.094(9) 0.012(6) 0.044(7) 0.005(6)
C60 0.066(7) 0.087(9) 0.090(8) 0.003(7) 0.018(6) 0.017(6)
C61 0.053(5) 0.041(5) 0.054(5) -0.004(4) 0.010(4) -0.007(4)
C62 0.067(6) 0.045(5) 0.068(6) -0.001(4) 0.003(5) -0.005(4)
C63 0.060(6) 0.054(6) 0.089(8) 0.005(5) 0.018(6) -0.020(5)
C64 0.102(9) 0.067(7) 0.074(7) 0.028(6) 0.013(7) -0.028(6)
C65 0.063(6) 0.072(7) 0.065(6) 0.014(5) 0.005(5) -0.011(5)
C66 0.123(17) 0.27(4) 0.26(3) -0.18(3) -0.06(2) 0.13(2)
C67 0.26(3) 0.050(8) 0.152(17) -0.001(9) 0.021(17) 0.061(12)
C68 0.096(14) 0.122(15) 0.25(3) -0.103(17) 0.083(16) -0.045(12)
C69 0.118(13) 0.102(12) 0.136(14) -0.061(11) 0.034(11) -0.013(11)
C70 0.149(17) 0.089(11) 0.125(13) -0.016(9) 0.063(12) -0.005(11)

loop_
_geom_bond_atom_site_label_1
_geom_bond_atom_site_label_2
_geom_bond_distance
_geom_bond_site_symmetry_2
_geom_bond_publ_flag
Ru1 C1 1.981(8) . ?
Ru1 N7 1.986(6) . ?
Ru1 N1 2.034(7) . ?
Ru1 N5 2.035(6) . ?
Ru1 N3 2.107(7) . ?
Ru1 Ru2 2.4386(9) . ?
Ru2 C3 1.977(9) . ?
Ru2 N4 2.001(7) . ?
Ru2 N2 2.007(6) . ?
Ru2 N6 2.050(7) . ?
Ru2 N8 2.118(6) . ?
Fe1 C58 2.026(11) . ?
Fe1 C52 2.030(8) . ?
Fe1 C59 2.033(10) . ?
Fe1 C51 2.038(8) . ?
Fe1 C55 2.039(9) . ?
Fe1 C57 2.040(12) . ?
Fe1 C54 2.042(10) . ?
Fe1 C60 2.045(11) . ?
Fe1 C56 2.053(12) . ?
Fe1 C53 2.056(10) . ?
Fe2 C68 1.949(17) . ?
Fe2 C67 1.998(13) . ?
Fe2 C62 2.013(9) . ?
Fe2 C69 2.017(13) . ?
Fe2 C63 2.017(10) . ?
Fe2 C70 2.023(15) . ?
Fe2 C65 2.025(10) . ?
Fe2 C66 2.029(17) . ?
Fe2 C64 2.036(11) . ?
Fe2 C61 2.042(8) . ?
N1 C11 1.343(10) . ?
N1 C18 1.475(10) . ?
N2 C11 1.353(10) . ?
N2 C19 1.477(10) . ?
N3 C21 1.326(10) . ?
N3 C28 1.457(11) . ?
N4 C21 1.323(10) . ?
N4 C29 1.472(10) . ?
N5 C31 1.328(9) . ?
N5 C38 1.472(10) . ?
N6 C31 1.324(10) . ?
N6 C39 1.474(11) . ?
N7 C41 1.344(10) . ?
N7 C48 1.457(10) . ?
N8 C41 1.314(10) . ?
N8 C49 1.482(10) . ?
C1 C2 1.193(11) . ?
C2 C51 1.440(11) . ?
C3 C4 1.197(12) . ?
C4 C61 1.438(12) . ?
C11 C12 1.508(11) . ?
C12 C17 1.362(12) . ?
C12 C13 1.363(12) . ?
C13 C14 1.380(13) . ?
C14 C15 1.339(14) . ?
C15 C16 1.350(14) . ?
C16 C17 1.373(13) . ?
C21 C22 1.515(12) . ?
C22 C23 1.336(13) . ?
C22 C27 1.373(13) . ?
C23 C24 1.405(15) . ?
C24 C25 1.36(2) . ?
C25 C26 1.343(19) . ?
C26 C27 1.398(16) . ?
C31 C32 1.513(11) . ?
C32 C33 1.347(12) . ?
C32 C37 1.377(12) . ?
C33 C34 1.370(14) . ?
C34 C36 1.341(15) . ?
C35 C37 1.377(14) . ?
C35 C36 1.377(15) . ?
C41 C42 1.495(11) . ?
C42 C47 1.365(12) . ?
C42 C43 1.400(11) . ?
C43 C44 1.385(14) . ?
C44 C45 1.339(16) . ?
C45 C46 1.357(16) . ?
C46 C47 1.392(13) . ?
C51 C52 1.419(11) . ?
C51 C55 1.420(12) . ?
C52 C53 1.399(12) . ?
C53 C54 1.405(14) . ?
C54 C55 1.411(12) . ?
C56 C60 1.392(18) . ?
C56 C57 1.399(19) . ?
C57 C58 1.425(17) . ?
C58 C59 1.394(17) . ?
C59 C60 1.393(15) . ?
C61 C62 1.397(12) . ?
C61 C65 1.427(12) . ?
C62 C63 1.415(12) . ?
C63 C64 1.390(15) . ?
C64 C65 1.409(14) . ?
C66 C68 1.38(3) . ?
C66 C67 1.39(3) . ?
C67 C69 1.37(2) . ?
C68 C70 1.33(3) . ?
C69 C70 1.31(2) . ?
